data_7115434
loop_
_publ_author_name
'Maria Charalambous'
'Sotiris M. Zartilas'
'Eleni E. Moushi'
'Constantina Papatriantafyllopoulou'
'Manolis J. Manos'
'Theocharis C. Stamatatos'
'Shreya Mukherjee'
'Vassilios Nastopoulos'
'George Christou'
'Anastasios J. Tasiopoulos'

_publ_section_title
;
 Discrete and encapsulated molecular grids: homometallic Mn15 and
 heterometallic Mn24Ni2 aggregates
;
_journal_name_full Chem.Commun.
_journal_page_first 9090
_journal_paper_doi 10.1039/C4cc02893G
_journal_volume 50
_journal_year 2014
_chemical_formula_moiety 'C68 H140 Mn24 Ni2 O84'
_chemical_formula_sum 'C68 H140 Mn24 Ni2 O84'
_chemical_formula_weight 3737.75
_chemical_name_systematic
; 
 ? 
;
_space_group_IT_number 2
_symmetry_cell_setting triclinic
_symmetry_space_group_name_Hall '-P 1'
_symmetry_space_group_name_H-M 'P -1'
_atom_sites_solution_hydrogens geom
_atom_sites_solution_primary direct
_atom_sites_solution_secondary difmap
_audit_creation_method SHELXL-97
_cell_angle_alpha 104.530(3)
_cell_angle_beta 105.960(4)
_cell_angle_gamma 102.440(2)
_cell_formula_units_Z 1
_cell_length_a 11.5790(6)
_cell_length_b 16.5380(5)
_cell_length_c 20.8160(8)
_cell_measurement_reflns_used 13364
_cell_measurement_temperature 100(2)
_cell_measurement_theta_max 28.8240
_cell_measurement_theta_min 3.0470
_cell_volume 3532.4(3)
_computing_cell_refinement 'CrysAlis RED'
_computing_data_collection 'CrysAlis CCD'
_computing_data_reduction 'CrysAlis RED'
_computing_molecular_graphics
;
 DIAMOND (Brandenburg, 2006)
 MERCURY (Bruno et al. 2002)
;
_computing_publication_material 'WINGX (Farrugia, 1999)'
_computing_structure_refinement 'SHELXL-97 (Sheldrick, 1997)'
_computing_structure_solution 'SHELXL-97 (Sheldrick, 1997)'
_diffrn_ambient_temperature 100(2)
_diffrn_detector_area_resol_mean 10.4223
_diffrn_measured_fraction_theta_full 0.998
_diffrn_measured_fraction_theta_max 0.998
_diffrn_measurement_device_type 'SuperNova, Dual, Cu at zero, Atlas'
_diffrn_measurement_method '\w scans'
_diffrn_radiation_monochromator mirror
_diffrn_radiation_source 'SuperNova (Mo) X-ray Source'
_diffrn_radiation_type MoK\a
_diffrn_radiation_wavelength 0.71073
_diffrn_reflns_av_R_equivalents 0.0486
_diffrn_reflns_av_sigmaI/netI 0.0599
_diffrn_reflns_limit_h_max 13
_diffrn_reflns_limit_h_min -13
_diffrn_reflns_limit_k_max 19
_diffrn_reflns_limit_k_min -19
_diffrn_reflns_limit_l_max 23
_diffrn_reflns_limit_l_min -24
_diffrn_reflns_number 25598
_diffrn_reflns_theta_full 25.00
_diffrn_reflns_theta_max 25.00
_diffrn_reflns_theta_min 3.05
_exptl_absorpt_coefficient_mu 2.413
_exptl_absorpt_correction_T_max 1.00000
_exptl_absorpt_correction_T_min 0.81790
_exptl_absorpt_correction_type multi-scan
_exptl_absorpt_process_details 'Empirical absorption correction (CrysAlis RED, Oxford Diffraction)'
_exptl_crystal_colour Brown
_exptl_crystal_density_diffrn 1.757
_exptl_crystal_density_method 'not measured'
_exptl_crystal_description Cuboid
_exptl_crystal_F_000 1876
_exptl_crystal_size_max 0.09
_exptl_crystal_size_mid 0.08
_exptl_crystal_size_min 0.03
_platon_squeeze_details
;
;
_refine_diff_density_max 1.454
_refine_diff_density_min -0.953
_refine_diff_density_rms 0.167
_refine_ls_extinction_method none
_refine_ls_goodness_of_fit_ref 1.087
_refine_ls_hydrogen_treatment constr
_refine_ls_matrix_type full
_refine_ls_number_parameters 803
_refine_ls_number_reflns 12422
_refine_ls_number_restraints 3
_refine_ls_restrained_S_all 1.088
_refine_ls_R_factor_all 0.0695
_refine_ls_R_factor_gt 0.0555
_refine_ls_shift/su_max 0.001
_refine_ls_shift/su_mean 0.000
_refine_ls_structure_factor_coef Fsqd
_refine_ls_weighting_details 'calc w=1/[\s^2^(Fo^2^)+(0.1024P)^2^+0.0000P] where P=(Fo^2^+2Fc^2^)/3'
_refine_ls_weighting_scheme calc
_refine_ls_wR_factor_gt 0.1607
_refine_ls_wR_factor_ref 0.1746
_reflns_number_gt 9636
_reflns_number_total 12422
_reflns_threshold_expression >2sigma(I)
_cod_data_source_file c4cc02893g2.cif
_cod_data_source_block mc174_1
_cod_original_cell_volume 3532.5(3)
_cod_database_code 7115434

loop_
_symmetry_equiv_pos_as_xyz
'x, y, z'
'-x, -y, -z'

loop_
_atom_site_label
_atom_site_type_symbol
_atom_site_fract_x
_atom_site_fract_y
_atom_site_fract_z
_atom_site_U_iso_or_equiv
_atom_site_adp_type
_atom_site_occupancy
_atom_site_symmetry_multiplicity
_atom_site_calc_flag
_atom_site_refinement_flags
Ni1 Ni 0.44878(6) 0.27170(4) 0.80529(3) 0.02140(17) Uani 1 1 d .
Mn1 Mn 0.28181(7) -0.08786(4) 0.83001(3) 0.01921(18) Uani 1 1 d .
Mn2 Mn 0.07800(7) -0.28368(4) 0.77543(4) 0.02068(19) Uani 1 1 d .
Mn3 Mn -0.09508(8) -0.35705(4) 0.60521(4) 0.02202(19) Uani 1 1 d .
Mn4 Mn -0.18021(8) -0.34750(4) 0.46118(4) 0.02149(19) Uani 1 1 d .
Mn5 Mn 0.37069(7) 0.28594(4) 0.65361(4) 0.01944(18) Uani 1 1 d .
Mn6 Mn 0.42051(7) 0.06953(4) 0.80654(3) 0.01946(18) Uani 1 1 d .
Mn7 Mn -0.03590(7) -0.16397(4) 0.73219(3) 0.01809(18) Uani 1 1 d .
Mn8 Mn 0.10770(7) -0.01366(4) 0.70988(3) 0.01581(17) Uani 1 1 d .
Mn9 Mn -0.09916(7) -0.15552(4) 0.59699(3) 0.01664(18) Uani 1 1 d .
Mn10 Mn 0.16953(7) 0.14259(4) 0.54527(3) 0.01594(18) Uani 1 1 d .
Mn11 Mn 0.03360(6) -0.00735(4) 0.56912(3) 0.01500(18) Uani 1 1 d .
Mn12 Mn 0.23562(7) 0.12944(4) 0.68717(3) 0.01637(18) Uani 1 1 d .
O1 O 0.2563(3) -0.0186(2) 0.77105(15) 0.0183(7) Uani 1 1 d .
O2 O 0.1168(3) -0.16068(19) 0.80100(15) 0.0199(7) Uani 1 1 d .
O3 O -0.0562(3) -0.2849(2) 0.69921(16) 0.0203(7) Uani 1 1 d .
O4 O 0.0490(3) -0.14153(19) 0.66973(15) 0.0161(7) Uani 1 1 d .
O5 O -0.1743(3) -0.1674(2) 0.66219(16) 0.0198(7) Uani 1 1 d .
O6 O -0.0451(3) -0.02866(19) 0.63403(15) 0.0150(7) Uani 1 1 d .
O7 O -0.1314(3) -0.27648(19) 0.55710(15) 0.0183(7) Uani 1 1 d .
O8 O -0.0190(3) -0.13013(19) 0.52954(15) 0.0159(7) Uani 1 1 d .
O9 O 0.1161(3) 0.01732(19) 0.50460(15) 0.0152(7) Uani 1 1 d .
O10 O -0.2125(3) -0.26493(19) 0.41647(15) 0.0184(7) Uani 1 1 d .
O11 O 0.0861(3) 0.11842(19) 0.60802(15) 0.0170(7) Uani 1 1 d .
O12 O 0.3152(3) 0.15388(19) 0.61759(15) 0.0152(7) Uani 1 1 d .
O13 O 0.1855(3) 0.00574(19) 0.64347(15) 0.0163(7) Uani 1 1 d .
O14 O 0.1427(3) 0.1037(2) 0.74095(15) 0.0177(7) Uani 1 1 d .
O15 O 0.3868(3) 0.13957(19) 0.75197(15) 0.0189(7) Uani 1 1 d .
O16 O 0.4516(3) -0.0145(2) 0.85554(16) 0.0214(7) Uani 1 1 d .
O17 O 0.2689(3) 0.0004(2) 0.92258(16) 0.0258(8) Uani 1 1 d .
O18 O -0.3005(4) -0.4052(2) 0.59291(18) 0.0321(9) Uani 1 1 d .
O19 O -0.1466(4) -0.4294(2) 0.50903(17) 0.0303(9) Uani 1 1 d D
O20 O 0.5132(3) 0.2939(2) 0.72645(16) 0.0223(7) Uani 1 1 d .
O21 O 0.4926(4) 0.4077(2) 0.84344(17) 0.0311(9) Uani 1 1 d .
O22 O 0.4873(3) -0.0034(2) 0.72504(17) 0.0274(8) Uani 1 1 d .
O23 O 0.0163(3) -0.0355(2) 0.77124(15) 0.0192(7) Uani 1 1 d .
O24 O -0.2470(3) -0.15788(19) 0.52436(15) 0.0174(7) Uani 1 1 d .
O25 O 0.2776(3) 0.2546(2) 0.72672(16) 0.0203(7) Uani 1 1 d .
O27 O 0.3508(3) -0.1556(2) 0.88558(17) 0.0276(8) Uani 1 1 d .
O28 O 0.2053(3) -0.2833(2) 0.85989(17) 0.0274(8) Uani 1 1 d .
O29 O -0.0541(3) -0.2755(2) 0.83673(17) 0.0250(8) Uani 1 1 d .
O30 O -0.1293(3) -0.1779(2) 0.79571(16) 0.0237(8) Uani 1 1 d .
O31 O 0.0290(4) -0.4110(2) 0.75135(17) 0.0272(8) Uani 1 1 d .
O32 O -0.0769(4) -0.4587(2) 0.63507(17) 0.0324(9) Uani 1 1 d .
O33 O 0.2148(4) -0.2704(2) 0.72417(17) 0.0307(8) Uani 1 1 d .
O34 O 0.0991(3) -0.3172(2) 0.60923(17) 0.0264(8) Uani 1 1 d .
O35 O 0.3789(4) 0.3910(2) 0.53759(17) 0.0270(8) Uani 1 1 d .
O36 O 0.4772(3) 0.3123(2) 0.59426(17) 0.0263(8) Uani 1 1 d .
O37 O -0.2209(4) -0.4376(2) 0.37114(17) 0.0294(8) Uani 1 1 d .
O38 O 0.3872(4) 0.4153(2) 0.70030(17) 0.0298(8) Uani 1 1 d .
O39 O 0.6220(4) 0.2813(2) 0.86704(17) 0.0306(8) Uani 1 1 d .
O40 O 0.5988(3) 0.1395(2) 0.85667(17) 0.0296(8) Uani 1 1 d .
O41 O 0.3621(3) 0.2677(2) 0.87596(16) 0.0243(8) Uani 1 1 d .
O42 O 0.3597(3) 0.1386(2) 0.89236(16) 0.0246(8) Uani 1 1 d .
O43 O 0.0236(4) -0.3169(2) 0.46997(17) 0.0296(8) Uani 1 1 d .
C1 C 0.5512(5) 0.0047(3) 0.9212(2) 0.0278(12) Uani 1 1 d .
H1A H 0.6272 0.0424 0.9215 0.042 Uiso 1 1 calc R
H1B H 0.5649 -0.0490 0.9263 0.042 Uiso 1 1 calc R
H1C H 0.5281 0.0334 0.9597 0.042 Uiso 1 1 calc R
C2 C 0.1583(5) -0.0139(3) 0.9424(3) 0.0308(12) Uani 1 1 d .
H2A H 0.1722 0.0324 0.9848 0.046 Uiso 1 1 calc R
H2B H 0.1416 -0.0691 0.9507 0.046 Uiso 1 1 calc R
H2C H 0.0874 -0.0147 0.9049 0.046 Uiso 1 1 calc R
C3 C -0.3557(7) -0.3634(4) 0.6409(3) 0.0506(17) Uani 1 1 d .
H3A H -0.4439 -0.3948 0.6254 0.076 Uiso 1 1 calc R
H3B H -0.3457 -0.3040 0.6417 0.076 Uiso 1 1 calc R
H3C H -0.3143 -0.3637 0.6876 0.076 Uiso 1 1 calc R
C4 C -0.1635(8) -0.5179(3) 0.4771(3) 0.052(2) Uani 1 1 d D
H4A H -0.1089 -0.5380 0.5090 0.078 Uiso 1 1 calc R
H4B H -0.1435 -0.5255 0.4346 0.078 Uiso 1 1 calc R
H4C H -0.2496 -0.5511 0.4656 0.078 Uiso 1 1 calc R
C5 C 0.6058(6) 0.2556(4) 0.7130(3) 0.0343(13) Uani 1 1 d .
H5A H 0.6717 0.2669 0.7569 0.051 Uiso 1 1 calc R
H5B H 0.6407 0.2805 0.6829 0.051 Uiso 1 1 calc R
H5C H 0.5680 0.1934 0.6900 0.051 Uiso 1 1 calc R
C6 C 0.5296(8) 0.4572(4) 0.9158(3) 0.057(2) Uani 1 1 d .
H6A H 0.5443 0.5183 0.9210 0.086 Uiso 1 1 calc R
H6B H 0.6057 0.4486 0.9420 0.086 Uiso 1 1 calc R
H6C H 0.4641 0.4384 0.9336 0.086 Uiso 1 1 calc R
C7 C 0.6148(6) -0.0070(4) 0.7422(3) 0.0401(14) Uani 1 1 d .
H7A H 0.6253 -0.0409 0.7006 0.060 Uiso 1 1 calc R
H7B H 0.6320 -0.0340 0.7781 0.060 Uiso 1 1 calc R
H7C H 0.6722 0.0514 0.7593 0.060 Uiso 1 1 calc R
C8 C -0.0764(6) 0.0088(3) 0.7779(3) 0.0324(12) Uani 1 1 d .
H8A H -0.1141 -0.0081 0.8101 0.049 Uiso 1 1 calc R
H8B H -0.1404 -0.0070 0.7324 0.049 Uiso 1 1 calc R
H8C H -0.0363 0.0711 0.7956 0.049 Uiso 1 1 calc R
C9 C -0.3318(5) -0.1110(3) 0.5413(3) 0.0274(11) Uani 1 1 d .
H9A H -0.3593 -0.1280 0.5768 0.041 Uiso 1 1 calc R
H9B H -0.4035 -0.1246 0.4995 0.041 Uiso 1 1 calc R
H9C H -0.2890 -0.0491 0.5589 0.041 Uiso 1 1 calc R
C10 C 0.1842(5) 0.2935(3) 0.7431(2) 0.0243(11) Uani 1 1 d .
H10A H 0.2202 0.3562 0.7623 0.036 Uiso 1 1 calc R
H10B H 0.1575 0.2721 0.7771 0.036 Uiso 1 1 calc R
H10C H 0.1129 0.2782 0.7007 0.036 Uiso 1 1 calc R
C11 C 0.3107(5) -0.2282(3) 0.8950(2) 0.0250(11) Uani 1 1 d .
C12 C 0.4001(5) -0.2475(3) 0.9526(3) 0.0343(13) Uani 1 1 d .
H12A H 0.4841 -0.2291 0.9507 0.041 Uiso 1 1 calc R
H12B H 0.4019 -0.2118 0.9979 0.041 Uiso 1 1 calc R
C13 C 0.3711(9) -0.3397(4) 0.9504(4) 0.067(2) Uani 1 1 d .
H13A H 0.4334 -0.3448 0.9892 0.101 Uiso 1 1 calc R
H13B H 0.3719 -0.3758 0.9066 0.101 Uiso 1 1 calc R
H13C H 0.2893 -0.3585 0.9538 0.101 Uiso 1 1 calc R
C14 C -0.1228(5) -0.2270(3) 0.8336(2) 0.0230(11) Uani 1 1 d .
C15 C -0.2070(6) -0.2257(4) 0.8781(3) 0.0410(14) Uani 1 1 d .
H15A H -0.2565 -0.2856 0.8683 0.049 Uiso 1 1 calc R
H15B H -0.1537 -0.2033 0.9277 0.049 Uiso 1 1 calc R
C16 C -0.2952(6) -0.1721(4) 0.8668(3) 0.0429(15) Uani 1 1 d .
H16A H -0.3437 -0.1747 0.8973 0.064 Uiso 1 1 calc R
H16B H -0.3509 -0.1950 0.8183 0.064 Uiso 1 1 calc R
H16C H -0.2474 -0.1122 0.8773 0.064 Uiso 1 1 calc R
C17 C -0.0297(5) -0.4701(3) 0.6923(2) 0.0250(11) Uani 1 1 d .
C18 C -0.0429(6) -0.5638(3) 0.6899(3) 0.0334(13) Uani 1 1 d .
H18A H -0.1293 -0.5992 0.6618 0.040 Uiso 1 1 calc R
H18B H 0.0107 -0.5852 0.6657 0.040 Uiso 1 1 calc R
C19 C -0.0101(7) -0.5779(4) 0.7605(3) 0.0447(15) Uani 1 1 d .
H19A H -0.0212 -0.6391 0.7535 0.067 Uiso 1 1 calc R
H19B H -0.0643 -0.5589 0.7845 0.067 Uiso 1 1 calc R
H19C H 0.0761 -0.5447 0.7885 0.067 Uiso 1 1 calc R
C20 C 0.1990(5) -0.2724(3) 0.6611(3) 0.0278(12) Uani 1 1 d .
C21 C 0.3053(6) -0.2179(4) 0.6478(3) 0.0415(14) Uani 1 1 d .
H21A H 0.2869 -0.2333 0.5971 0.050 Uiso 1 1 calc R
H21B H 0.3111 -0.1566 0.6660 0.050 Uiso 1 1 calc R
C22 C 0.4268(9) -0.2293(7) 0.6804(6) 0.100(3) Uani 1 1 d .
H22A H 0.4910 -0.1931 0.6699 0.150 Uiso 1 1 calc R
H22B H 0.4224 -0.2897 0.6619 0.150 Uiso 1 1 calc R
H22C H 0.4469 -0.2128 0.7307 0.150 Uiso 1 1 calc R
C23 C 0.4671(6) 0.3573(3) 0.5537(3) 0.0306(12) Uani 1 1 d .
C24 C 0.5761(6) 0.3761(4) 0.5265(4) 0.0480(16) Uani 1 1 d .
H24A H 0.5436 0.3797 0.4795 0.058 Uiso 1 1 calc R
H24B H 0.6356 0.4329 0.5570 0.058 Uiso 1 1 calc R
C25 C 0.6443(8) 0.3103(5) 0.5233(4) 0.066(2) Uani 1 1 d .
H25A H 0.7111 0.3268 0.5057 0.100 Uiso 1 1 calc R
H25B H 0.5870 0.2540 0.4922 0.100 Uiso 1 1 calc R
H25C H 0.6792 0.3073 0.5698 0.100 Uiso 1 1 calc R
C26 C -0.3129(5) -0.4597(3) 0.3126(3) 0.0274(12) Uani 1 1 d .
C27 C -0.3283(6) -0.5424(3) 0.2572(3) 0.0397(14) Uani 1 1 d DU
H27A H -0.2964 -0.5269 0.2220 0.048 Uiso 1 1 calc R
H27B H -0.2758 -0.5735 0.2791 0.048 Uiso 1 1 calc R
C28 C -0.4557(7) -0.6022(5) 0.2209(5) 0.082(3) Uani 1 1 d DU
H28A H -0.4546 -0.6532 0.1871 0.123 Uiso 1 1 calc R
H28B H -0.5084 -0.5735 0.1970 0.123 Uiso 1 1 calc R
H28C H -0.4884 -0.6193 0.2548 0.123 Uiso 1 1 calc R
C29 C 0.6637(5) 0.2196(4) 0.8730(3) 0.0341(13) Uani 1 1 d .
C30 C 0.8056(6) 0.2373(5) 0.9011(4) 0.068(2) Uani 1 1 d .
H30A H 0.8347 0.2300 0.8612 0.081 Uiso 1 1 calc R
H30B H 0.8438 0.2982 0.9310 0.081 Uiso 1 1 calc R
C31 C 0.8545(7) 0.1823(5) 0.9423(4) 0.070(2) Uani 1 1 d .
H31A H 0.9448 0.1995 0.9569 0.105 Uiso 1 1 calc R
H31B H 0.8201 0.1216 0.9132 0.105 Uiso 1 1 calc R
H31C H 0.8298 0.1904 0.9833 0.105 Uiso 1 1 calc R
C32 C 0.3270(5) 0.2084(3) 0.8998(2) 0.0252(11) Uani 1 1 d .
C33 C 0.2379(6) 0.2182(4) 0.9391(3) 0.0361(13) Uani 1 1 d .
H33A H 0.2742 0.2126 0.9851 0.043 Uiso 1 1 calc R
H33B H 0.1602 0.1702 0.9136 0.043 Uiso 1 1 calc R
C34 C 0.2059(9) 0.3029(4) 0.9503(4) 0.069(2) Uani 1 1 d .
H34A H 0.1491 0.3032 0.9763 0.104 Uiso 1 1 calc R
H34B H 0.1666 0.3084 0.9052 0.104 Uiso 1 1 calc R
H34C H 0.2817 0.3512 0.9765 0.104 Uiso 1 1 calc R

loop_
_atom_site_aniso_label
_atom_site_aniso_U_11
_atom_site_aniso_U_22
_atom_site_aniso_U_33
_atom_site_aniso_U_23
_atom_site_aniso_U_13
_atom_site_aniso_U_12
Ni1 0.0217(4) 0.0225(3) 0.0181(3) 0.0071(2) 0.0033(3) 0.0075(3)
Mn1 0.0178(4) 0.0230(4) 0.0192(4) 0.0107(3) 0.0033(3) 0.0106(3)
Mn2 0.0229(4) 0.0214(4) 0.0206(4) 0.0106(3) 0.0049(3) 0.0115(3)
Mn3 0.0298(5) 0.0196(4) 0.0201(4) 0.0084(3) 0.0069(3) 0.0141(3)
Mn4 0.0285(5) 0.0200(4) 0.0182(4) 0.0069(3) 0.0056(3) 0.0142(3)
Mn5 0.0194(4) 0.0210(4) 0.0188(4) 0.0079(3) 0.0042(3) 0.0095(3)
Mn6 0.0161(4) 0.0248(4) 0.0192(4) 0.0106(3) 0.0028(3) 0.0100(3)
Mn7 0.0185(4) 0.0208(4) 0.0190(4) 0.0092(3) 0.0063(3) 0.0110(3)
Mn8 0.0146(4) 0.0201(4) 0.0150(4) 0.0067(3) 0.0039(3) 0.0104(3)
Mn9 0.0178(4) 0.0186(4) 0.0162(4) 0.0069(3) 0.0046(3) 0.0113(3)
Mn10 0.0170(4) 0.0180(4) 0.0152(4) 0.0067(3) 0.0041(3) 0.0107(3)
Mn11 0.0148(4) 0.0181(4) 0.0148(4) 0.0068(3) 0.0041(3) 0.0101(3)
Mn12 0.0162(4) 0.0187(4) 0.0156(4) 0.0064(3) 0.0035(3) 0.0098(3)
O1 0.0187(18) 0.0234(16) 0.0169(16) 0.0107(13) 0.0057(13) 0.0104(14)
O2 0.0233(19) 0.0202(16) 0.0187(16) 0.0097(13) 0.0079(14) 0.0070(14)
O3 0.0239(19) 0.0206(16) 0.0203(17) 0.0079(13) 0.0083(14) 0.0124(14)
O4 0.0196(18) 0.0172(15) 0.0149(16) 0.0064(12) 0.0061(13) 0.0111(14)
O5 0.0182(18) 0.0269(17) 0.0181(16) 0.0092(13) 0.0063(14) 0.0122(14)
O6 0.0148(17) 0.0187(15) 0.0181(16) 0.0079(12) 0.0078(13) 0.0134(13)
O7 0.027(2) 0.0160(15) 0.0166(16) 0.0067(12) 0.0080(14) 0.0126(14)
O8 0.0181(18) 0.0171(15) 0.0166(16) 0.0060(13) 0.0066(13) 0.0120(14)
O9 0.0177(18) 0.0160(15) 0.0131(15) 0.0039(12) 0.0052(13) 0.0086(13)
O10 0.0218(19) 0.0179(15) 0.0167(16) 0.0068(12) 0.0059(14) 0.0083(14)
O11 0.0180(18) 0.0206(16) 0.0144(16) 0.0057(12) 0.0053(13) 0.0104(14)
O12 0.0156(17) 0.0188(15) 0.0126(15) 0.0042(12) 0.0043(13) 0.0098(13)
O13 0.0193(18) 0.0183(15) 0.0157(16) 0.0073(12) 0.0065(13) 0.0119(14)
O14 0.0169(18) 0.0216(16) 0.0162(16) 0.0053(13) 0.0054(13) 0.0106(14)
O15 0.0173(18) 0.0209(16) 0.0167(16) 0.0077(13) 0.0012(13) 0.0063(14)
O16 0.0164(18) 0.0260(17) 0.0242(17) 0.0140(14) 0.0004(14) 0.0128(14)
O17 0.027(2) 0.0347(19) 0.0189(17) 0.0103(14) 0.0091(15) 0.0127(16)
O18 0.033(2) 0.0332(19) 0.0274(19) 0.0138(15) 0.0066(16) 0.0057(17)
O19 0.049(3) 0.0222(17) 0.0232(18) 0.0087(14) 0.0078(17) 0.0218(17)
O20 0.0205(19) 0.0287(17) 0.0193(17) 0.0101(14) 0.0053(14) 0.0104(15)
O21 0.039(2) 0.0265(18) 0.0243(19) 0.0054(15) 0.0079(17) 0.0107(17)
O22 0.025(2) 0.0376(19) 0.0279(18) 0.0144(15) 0.0098(15) 0.0197(16)
O23 0.0215(19) 0.0245(16) 0.0161(16) 0.0068(13) 0.0071(14) 0.0148(14)
O24 0.0184(18) 0.0198(16) 0.0185(16) 0.0064(13) 0.0076(14) 0.0129(14)
O25 0.0223(19) 0.0210(16) 0.0180(16) 0.0031(13) 0.0075(14) 0.0110(14)
O27 0.027(2) 0.0262(17) 0.0310(19) 0.0160(15) 0.0047(16) 0.0093(15)
O28 0.027(2) 0.0278(18) 0.0280(18) 0.0166(15) 0.0039(16) 0.0085(16)
O29 0.030(2) 0.0245(17) 0.0269(18) 0.0137(14) 0.0134(15) 0.0111(16)
O30 0.028(2) 0.0251(17) 0.0235(17) 0.0098(14) 0.0101(15) 0.0145(15)
O31 0.040(2) 0.0178(16) 0.0252(18) 0.0113(14) 0.0064(16) 0.0116(16)
O32 0.048(3) 0.0268(18) 0.0270(19) 0.0141(15) 0.0068(17) 0.0212(17)
O33 0.026(2) 0.047(2) 0.0264(19) 0.0181(16) 0.0087(16) 0.0202(17)
O34 0.028(2) 0.0294(18) 0.0266(19) 0.0099(15) 0.0092(16) 0.0177(16)
O35 0.031(2) 0.0248(17) 0.0267(18) 0.0111(14) 0.0088(16) 0.0111(16)
O36 0.025(2) 0.0321(18) 0.0273(18) 0.0157(15) 0.0108(15) 0.0113(16)
O37 0.038(2) 0.0274(18) 0.0248(19) 0.0086(14) 0.0078(17) 0.0189(17)
O38 0.031(2) 0.0301(18) 0.0282(19) 0.0114(15) 0.0084(16) 0.0097(17)
O39 0.031(2) 0.0305(19) 0.0228(18) 0.0088(15) -0.0019(15) 0.0090(17)
O40 0.023(2) 0.0352(19) 0.0303(19) 0.0172(15) 0.0021(15) 0.0101(16)
O41 0.027(2) 0.0264(17) 0.0196(17) 0.0088(14) 0.0061(15) 0.0095(15)
O42 0.027(2) 0.0265(17) 0.0168(16) 0.0078(13) 0.0021(14) 0.0087(15)
O43 0.027(2) 0.0374(19) 0.0302(19) 0.0126(15) 0.0086(16) 0.0212(17)
C1 0.026(3) 0.031(3) 0.024(3) 0.013(2) -0.002(2) 0.012(2)
C2 0.031(3) 0.038(3) 0.025(3) 0.009(2) 0.012(2) 0.014(2)
C3 0.046(4) 0.062(4) 0.046(4) 0.016(3) 0.028(3) 0.010(3)
C4 0.101(6) 0.021(3) 0.036(3) 0.016(2) 0.019(3) 0.023(3)
C5 0.031(3) 0.047(3) 0.038(3) 0.022(3) 0.015(3) 0.025(3)
C6 0.091(6) 0.032(3) 0.038(4) 0.006(3) 0.020(4) 0.006(3)
C7 0.030(3) 0.057(4) 0.039(3) 0.013(3) 0.011(3) 0.029(3)
C8 0.034(3) 0.035(3) 0.042(3) 0.016(2) 0.022(3) 0.023(3)
C9 0.023(3) 0.040(3) 0.025(3) 0.012(2) 0.009(2) 0.019(2)
C10 0.027(3) 0.024(2) 0.026(3) 0.006(2) 0.012(2) 0.014(2)
C11 0.025(3) 0.028(3) 0.024(3) 0.010(2) 0.005(2) 0.014(2)
C12 0.027(3) 0.038(3) 0.033(3) 0.020(2) -0.006(2) 0.012(2)
C13 0.095(7) 0.039(3) 0.050(4) 0.015(3) -0.007(4) 0.028(4)
C14 0.025(3) 0.023(2) 0.021(2) 0.0065(19) 0.008(2) 0.007(2)
C15 0.049(4) 0.047(3) 0.045(3) 0.026(3) 0.028(3) 0.023(3)
C16 0.044(4) 0.054(4) 0.054(4) 0.026(3) 0.033(3) 0.032(3)
C17 0.029(3) 0.025(2) 0.023(3) 0.007(2) 0.009(2) 0.013(2)
C18 0.047(4) 0.020(2) 0.035(3) 0.012(2) 0.012(3) 0.012(2)
C19 0.052(4) 0.043(3) 0.056(4) 0.028(3) 0.023(3) 0.028(3)
C20 0.031(3) 0.031(3) 0.028(3) 0.010(2) 0.012(2) 0.018(2)
C21 0.037(4) 0.055(4) 0.034(3) 0.015(3) 0.016(3) 0.014(3)
C22 0.063(6) 0.113(8) 0.154(9) 0.058(7) 0.066(7) 0.028(6)
C23 0.034(3) 0.023(2) 0.028(3) 0.003(2) 0.008(2) 0.007(2)
C24 0.038(4) 0.064(4) 0.061(4) 0.038(3) 0.025(3) 0.022(3)
C25 0.073(6) 0.058(4) 0.087(6) 0.024(4) 0.050(5) 0.028(4)
C26 0.034(3) 0.025(2) 0.027(3) 0.011(2) 0.011(2) 0.013(2)
C27 0.050(4) 0.035(3) 0.032(3) 0.005(2) 0.012(3) 0.018(3)
C28 0.073(6) 0.046(4) 0.111(7) 0.001(4) 0.038(5) 0.006(4)
C29 0.026(3) 0.039(3) 0.030(3) 0.015(2) 0.003(2) -0.001(3)
C30 0.023(4) 0.070(5) 0.100(6) 0.051(4) -0.008(4) 0.007(3)
C31 0.032(4) 0.071(5) 0.106(6) 0.051(5) 0.000(4) 0.017(4)
C32 0.027(3) 0.024(2) 0.017(2) 0.0014(19) 0.003(2) 0.005(2)
C33 0.041(4) 0.048(3) 0.038(3) 0.021(3) 0.024(3) 0.025(3)
C34 0.089(6) 0.053(4) 0.110(6) 0.038(4) 0.078(6) 0.040(4)

loop_
_atom_type_symbol
_atom_type_description
_atom_type_scat_dispersion_real
_atom_type_scat_dispersion_imag
_atom_type_scat_source
C C 0.0033 0.0016 'International Tables Vol C Tables 4.2.6.8 and 6.1.1.4'
H H 0.0000 0.0000 'International Tables Vol C Tables 4.2.6.8 and 6.1.1.4'
O O 0.0106 0.0060 'International Tables Vol C Tables 4.2.6.8 and 6.1.1.4'
Mn Mn 0.3368 0.7283 'International Tables Vol C Tables 4.2.6.8 and 6.1.1.4'
Ni Ni 0.3393 1.1124 'International Tables Vol C Tables 4.2.6.8 and 6.1.1.4'

loop_
_geom_angle_atom_site_label_1
_geom_angle_atom_site_label_2
_geom_angle_atom_site_label_3
_geom_angle
_geom_angle_site_symmetry_1
_geom_angle_site_symmetry_3
O41 Ni1 O39 98.03(15) . .
O41 Ni1 O15 96.71(13) . .
O39 Ni1 O15 98.80(14) . .
O41 Ni1 O20 166.80(14) . .
O39 Ni1 O20 92.11(14) . .
O15 Ni1 O20 90.03(12) . .
O41 Ni1 O21 87.23(13) . .
O39 Ni1 O21 89.57(15) . .
O15 Ni1 O21 170.12(13) . .
O20 Ni1 O21 84.40(13) . .
O41 Ni1 O25 90.82(13) . .
O39 Ni1 O25 170.60(13) . .
O15 Ni1 O25 76.91(13) . .
O20 Ni1 O25 79.63(13) . .
O21 Ni1 O25 94.03(14) . .
O41 Ni1 Mn12 93.66(10) . .
O39 Ni1 Mn12 135.66(10) . .
O15 Ni1 Mn12 37.18(9) . .
O20 Ni1 Mn12 84.85(9) . .
O21 Ni1 Mn12 133.77(11) . .
O25 Ni1 Mn12 39.77(8) . .
O2 Mn1 O1 99.33(14) . .
O2 Mn1 O16 177.39(13) . .
O1 Mn1 O16 79.27(14) . .
O2 Mn1 O27 93.31(14) . .
O1 Mn1 O27 164.37(15) . .
O16 Mn1 O27 87.73(14) . .
O2 Mn1 O17 94.02(13) . .
O1 Mn1 O17 97.25(13) . .
O16 Mn1 O17 88.35(14) . .
O27 Mn1 O17 90.96(14) . .
O2 Mn1 Mn6 138.62(10) . .
O1 Mn1 Mn6 39.71(10) . .
O16 Mn1 Mn6 40.29(9) . .
O27 Mn1 Mn6 128.02(11) . .
O17 Mn1 Mn6 87.81(9) . .
O3 Mn2 O2 84.58(14) . .
O3 Mn2 O31 94.53(14) . .
O2 Mn2 O31 176.32(15) . .
O3 Mn2 O28 174.13(15) . .
O2 Mn2 O28 95.71(14) . .
O31 Mn2 O28 84.80(14) . .
O3 Mn2 O33 95.32(14) . .
O2 Mn2 O33 85.86(14) . .
O31 Mn2 O33 97.79(15) . .
O28 Mn2 O33 90.55(14) . .
O3 Mn2 O29 85.58(13) . .
O2 Mn2 O29 85.67(13) . .
O31 Mn2 O29 90.70(14) . .
O28 Mn2 O29 88.59(14) . .
O33 Mn2 O29 171.36(13) . .
O3 Mn2 Mn7 41.99(9) . .
O2 Mn2 Mn7 43.30(11) . .
O31 Mn2 Mn7 135.18(11) . .
O28 Mn2 Mn7 137.08(10) . .
O33 Mn2 Mn7 96.91(10) . .
O29 Mn2 Mn7 78.01(9) . .
O3 Mn3 O19 175.82(17) . .
O3 Mn3 O7 99.33(13) . .
O19 Mn3 O7 78.95(13) . .
O3 Mn3 O32 92.13(14) . .
O19 Mn3 O32 89.37(14) . .
O7 Mn3 O32 167.96(14) . .
O3 Mn3 O34 93.46(14) . .
O19 Mn3 O34 90.35(15) . .
O7 Mn3 O34 89.58(14) . .
O32 Mn3 O34 93.42(15) . .
O3 Mn3 O18 90.74(14) . .
O19 Mn3 O18 85.46(15) . .
O7 Mn3 O18 89.93(14) . .
O32 Mn3 O18 86.23(15) . .
O34 Mn3 O18 175.80(13) . .
O3 Mn3 Mn4 138.46(10) . .
O19 Mn3 Mn4 39.75(10) . .
O7 Mn3 Mn4 39.21(9) . .
O32 Mn3 Mn4 129.09(10) . .
O34 Mn3 Mn4 89.38(9) . .
O18 Mn3 Mn4 87.60(9) . .
O10 Mn4 O7 99.63(13) . .
O10 Mn4 O19 178.52(13) . .
O7 Mn4 O19 78.89(13) . .
O10 Mn4 O37 91.78(14) . .
O7 Mn4 O37 168.54(14) . .
O19 Mn4 O37 89.70(14) . .
O10 Mn4 O43 94.54(14) . .
O7 Mn4 O43 89.94(14) . .
O19 Mn4 O43 85.60(15) . .
O37 Mn4 O43 88.10(14) . .
O10 Mn4 O35 93.91(14) . 2_556
O7 Mn4 O35 87.51(13) . 2_556
O19 Mn4 O35 85.93(15) . 2_556
O37 Mn4 O35 92.79(14) . 2_556
O43 Mn4 O35 171.47(13) . 2_556
O10 Mn4 Mn3 139.04(9) . .
O7 Mn4 Mn3 39.42(9) . .
O19 Mn4 Mn3 39.49(9) . .
O37 Mn4 Mn3 129.16(10) . .
O43 Mn4 Mn3 86.55(9) . .
O35 Mn4 Mn3 86.32(9) 2_556 .
O20 Mn5 O10 171.54(14) . 2_556
O20 Mn5 O12 93.47(14) . .
O10 Mn5 O12 80.66(13) 2_556 .
O20 Mn5 O36 90.77(14) . .
O10 Mn5 O36 96.25(14) 2_556 .
O12 Mn5 O36 100.42(13) . .
O20 Mn5 O38 90.91(15) . .
O10 Mn5 O38 93.22(14) 2_556 .
O12 Mn5 O38 164.42(14) . .
O36 Mn5 O38 94.46(14) . .
O20 Mn5 O25 81.81(13) . .
O10 Mn5 O25 91.00(13) 2_556 .
O12 Mn5 O25 78.40(12) . .
O36 Mn5 O25 172.38(14) . .
O38 Mn5 O25 87.46(12) . .
O20 Mn5 Mn10 133.91(10) . .
O10 Mn5 Mn10 40.41(9) 2_556 .
O12 Mn5 Mn10 40.46(9) . .
O36 Mn5 Mn10 97.79(10) . .
O38 Mn5 Mn10 132.93(11) . .
O25 Mn5 Mn10 86.21(9) . .
O20 Mn5 Mn12 85.99(10) . .
O10 Mn5 Mn12 85.61(9) 2_556 .
O12 Mn5 Mn12 39.87(8) . .
O36 Mn5 Mn12 139.59(10) . .
O38 Mn5 Mn12 125.82(10) . .
O25 Mn5 Mn12 38.54(8) . .
Mn10 Mn5 Mn12 58.86(2) . .
O15 Mn6 O1 100.08(14) . .
O15 Mn6 O16 174.21(14) . .
O1 Mn6 O16 77.05(14) . .
O15 Mn6 O40 94.51(14) . .
O1 Mn6 O40 165.37(14) . .
O16 Mn6 O40 88.33(14) . .
O15 Mn6 O42 95.30(13) . .
O1 Mn6 O42 86.59(13) . .
O16 Mn6 O42 89.58(13) . .
O40 Mn6 O42 93.00(14) . .
O15 Mn6 O22 88.02(13) . .
O1 Mn6 O22 93.76(13) . .
O16 Mn6 O22 87.16(13) . .
O40 Mn6 O22 85.79(14) . .
O42 Mn6 O22 176.55(12) . .
O15 Mn6 Mn1 138.26(11) . .
O1 Mn6 Mn1 38.31(9) . .
O16 Mn6 Mn1 39.45(10) . .
O40 Mn6 Mn1 127.17(10) . .
O42 Mn6 Mn1 81.87(8) . .
O22 Mn6 Mn1 96.28(9) . .
O5 Mn7 O3 95.69(15) . .
O5 Mn7 O4 83.74(14) . .
O3 Mn7 O4 92.01(13) . .
O5 Mn7 O2 175.63(13) . .
O3 Mn7 O2 83.48(14) . .
O4 Mn7 O2 91.99(14) . .
O5 Mn7 O30 93.04(14) . .
O3 Mn7 O30 92.61(13) . .
O4 Mn7 O30 174.61(14) . .
O2 Mn7 O30 91.29(14) . .
O5 Mn7 O23 92.29(14) . .
O3 Mn7 O23 170.18(15) . .
O4 Mn7 O23 83.18(13) . .
O2 Mn7 O23 88.12(13) . .
O30 Mn7 O23 92.66(13) . .
O5 Mn7 Mn9 41.15(10) . .
O3 Mn7 Mn9 92.12(9) . .
O4 Mn7 Mn9 42.77(10) . .
O2 Mn7 Mn9 134.51(9) . .
O30 Mn7 Mn9 134.19(11) . .
O23 Mn7 Mn9 90.13(9) . .
O5 Mn7 Mn2 137.50(10) . .
O3 Mn7 Mn2 42.00(10) . .
O4 Mn7 Mn2 98.64(10) . .
O2 Mn7 Mn2 42.18(9) . .
O30 Mn7 Mn2 86.65(10) . .
O23 Mn7 Mn2 130.19(10) . .
Mn9 Mn7 Mn2 124.40(3) . .
O5 Mn7 Mn8 88.76(10) . .
O3 Mn7 Mn8 133.05(10) . .
O4 Mn7 Mn8 41.95(9) . .
O2 Mn7 Mn8 88.68(9) . .
O30 Mn7 Mn8 133.91(10) . .
O23 Mn7 Mn8 41.27(9) . .
Mn9 Mn7 Mn8 62.00(2) . .
Mn2 Mn7 Mn8 121.04(3) . .
O14 Mn8 O1 96.89(14) . .
O14 Mn8 O13 84.89(13) . .
O1 Mn8 O13 92.12(14) . .
O14 Mn8 O23 95.76(13) . .
O1 Mn8 O23 92.27(14) . .
O13 Mn8 O23 175.45(14) . .
O14 Mn8 O6 92.62(14) . .
O1 Mn8 O6 168.97(13) . .
O13 Mn8 O6 83.16(13) . .
O23 Mn8 O6 92.31(14) . .
O14 Mn8 O4 173.04(15) . .
O1 Mn8 O4 89.96(13) . .
O13 Mn8 O4 96.12(13) . .
O23 Mn8 O4 82.69(13) . .
O6 Mn8 O4 80.69(13) . .
O14 Mn8 Mn12 41.16(10) . .
O1 Mn8 Mn12 91.78(9) . .
O13 Mn8 Mn12 44.11(9) . .
O23 Mn8 Mn12 136.88(9) . .
O6 Mn8 Mn12 91.72(9) . .
O4 Mn8 Mn12 140.22(9) . .
O14 Mn8 Mn11 87.79(10) . .
O1 Mn8 Mn11 133.56(10) . .
O13 Mn8 Mn11 42.11(10) . .
O23 Mn8 Mn11 133.36(10) . .
O6 Mn8 Mn11 41.05(9) . .
O4 Mn8 Mn11 88.37(9) . .
Mn12 Mn8 Mn11 62.49(2) . .
O14 Mn8 Mn7 137.91(10) . .
O1 Mn8 Mn7 90.08(9) . .
O13 Mn8 Mn7 136.46(9) . .
O23 Mn8 Mn7 42.34(9) . .
O6 Mn8 Mn7 86.56(9) . .
O4 Mn8 Mn7 40.38(9) . .
Mn12 Mn8 Mn7 178.03(3) . .
Mn11 Mn8 Mn7 116.49(3) . .
O14 Mn8 Mn9 133.79(11) . .
O1 Mn8 Mn9 129.22(10) . .
O13 Mn8 Mn9 89.95(10) . .
O23 Mn8 Mn9 86.35(10) . .
O6 Mn8 Mn9 41.21(9) . .
O4 Mn8 Mn9 39.47(9) . .
Mn12 Mn8 Mn9 122.37(3) . .
Mn11 Mn8 Mn9 59.89(2) . .
Mn7 Mn8 Mn9 56.61(2) . .
O5 Mn9 O7 93.67(14) . .
O5 Mn9 O4 84.13(14) . .
O7 Mn9 O4 94.04(14) . .
O5 Mn9 O24 96.80(14) . .
O7 Mn9 O24 91.29(14) . .
O4 Mn9 O24 174.53(13) . .
O5 Mn9 O6 93.51(13) . .
O7 Mn9 O6 171.81(14) . .
O4 Mn9 O6 82.80(13) . .
O24 Mn9 O6 91.75(13) . .
O5 Mn9 O8 174.05(13) . .
O7 Mn9 O8 92.12(12) . .
O4 Mn9 O8 96.86(13) . .
O24 Mn9 O8 81.66(13) . .
O6 Mn9 O8 80.81(12) . .
O5 Mn9 Mn7 41.02(11) . .
O7 Mn9 Mn7 92.08(9) . .
O4 Mn9 Mn7 43.29(9) . .
O24 Mn9 Mn7 137.82(9) . .
O6 Mn9 Mn7 90.77(9) . .
O8 Mn9 Mn7 140.14(10) . .
O5 Mn9 Mn11 133.99(10) . .
O7 Mn9 Mn11 132.25(10) . .
O4 Mn9 Mn11 89.15(9) . .
O24 Mn9 Mn11 86.33(9) . .
O6 Mn9 Mn11 40.49(9) . .
O8 Mn9 Mn11 40.34(8) . .
Mn7 Mn9 Mn11 120.42(3) . .
O5 Mn9 Mn8 88.16(10) . .
O7 Mn9 Mn8 135.09(11) . .
O4 Mn9 Mn8 41.47(9) . .
O24 Mn9 Mn8 133.08(9) . .
O6 Mn9 Mn8 41.33(10) . .
O8 Mn9 Mn8 88.73(9) . .
Mn7 Mn9 Mn8 61.39(2) . .
Mn11 Mn9 Mn8 59.04(2) . .
O5 Mn9 Mn10 137.93(11) . 2_556
O7 Mn9 Mn10 89.27(9) . 2_556
O4 Mn9 Mn10 137.55(9) . 2_556
O24 Mn9 Mn10 41.15(9) . 2_556
O6 Mn9 Mn10 88.03(9) . 2_556
O8 Mn9 Mn10 40.70(10) . 2_556
Mn7 Mn9 Mn10 178.35(3) . 2_556
Mn11 Mn9 Mn10 59.09(2) . 2_556
Mn8 Mn9 Mn10 118.13(3) . 2_556
O12 Mn10 O10 85.35(14) . 2_556
O12 Mn10 O11 84.62(13) . .
O10 Mn10 O11 95.41(13) 2_556 .
O12 Mn10 O9 97.34(13) . .
O10 Mn10 O9 176.85(15) 2_556 .
O11 Mn10 O9 83.24(13) . .
O12 Mn10 O8 179.63(12) . 2_556
O10 Mn10 O8 95.02(14) 2_556 2_556
O11 Mn10 O8 95.32(14) . 2_556
O9 Mn10 O8 82.29(13) . 2_556
O12 Mn10 O24 97.57(14) . 2_556
O10 Mn10 O24 88.86(13) 2_556 2_556
O11 Mn10 O24 175.35(13) . 2_556
O9 Mn10 O24 92.40(12) . 2_556
O8 Mn10 O24 82.47(13) 2_556 2_556
O12 Mn10 Mn5 44.53(9) . .
O10 Mn10 Mn5 41.05(10) 2_556 .
O11 Mn10 Mn5 93.66(10) . .
O9 Mn10 Mn5 141.77(10) . .
O8 Mn10 Mn5 135.84(9) 2_556 .
O24 Mn10 Mn5 90.76(9) 2_556 .
O12 Mn10 Mn11 139.07(9) . 2_556
O10 Mn10 Mn11 135.56(11) 2_556 2_556
O11 Mn10 Mn11 89.00(10) . 2_556
O9 Mn10 Mn11 41.72(10) . 2_556
O8 Mn10 Mn11 40.57(9) 2_556 2_556
O24 Mn10 Mn11 86.66(9) 2_556 2_556
Mn5 Mn10 Mn11 175.87(3) . 2_556
O12 Mn10 Mn11 90.76(9) . .
O10 Mn10 Mn11 136.94(10) 2_556 .
O11 Mn10 Mn11 41.57(9) . .
O9 Mn10 Mn11 41.68(9) . .
O8 Mn10 Mn11 88.95(9) 2_556 .
O24 Mn10 Mn11 134.07(9) 2_556 .
Mn5 Mn10 Mn11 124.17(3) . .
Mn11 Mn10 Mn11 59.73(2) 2_556 .
O12 Mn10 Mn12 42.58(9) . .
O10 Mn10 Mn12 90.47(9) 2_556 .
O11 Mn10 Mn12 42.04(10) . .
O9 Mn10 Mn12 90.42(9) . .
O8 Mn10 Mn12 137.35(9) 2_556 .
O24 Mn10 Mn12 140.01(10) 2_556 .
Mn5 Mn10 Mn12 64.08(2) . .
Mn11 Mn10 Mn12 119.81(3) 2_556 .
Mn11 Mn10 Mn12 60.09(2) . .
O12 Mn10 Mn9 138.33(10) . 2_556
O10 Mn10 Mn9 89.53(9) 2_556 2_556
O11 Mn10 Mn9 137.05(10) . 2_556
O9 Mn10 Mn9 89.53(9) . 2_556
O8 Mn10 Mn9 41.74(9) 2_556 2_556
O24 Mn10 Mn9 40.91(10) 2_556 2_556
Mn5 Mn10 Mn9 116.41(3) . 2_556
Mn11 Mn10 Mn9 59.68(2) 2_556 2_556
Mn11 Mn10 Mn9 119.41(3) . 2_556
Mn12 Mn10 Mn9 179.08(3) . 2_556
O8 Mn11 O6 84.36(13) . .
O8 Mn11 O9 83.47(13) . 2_556
O6 Mn11 O9 96.69(14) . 2_556
O8 Mn11 O11 179.00(13) . .
O6 Mn11 O11 96.26(13) . .
O9 Mn11 O11 95.68(13) 2_556 .
O8 Mn11 O9 97.02(13) . .
O6 Mn11 O9 178.55(12) . .
O9 Mn11 O9 83.95(15) 2_556 .
O11 Mn11 O9 82.37(12) . .
O8 Mn11 O13 97.91(14) . .
O6 Mn11 O13 83.90(13) . .
O9 Mn11 O13 178.56(12) 2_556 .
O11 Mn11 O13 82.94(13) . .
O9 Mn11 O13 95.44(14) . .
O8 Mn11 Mn8 92.21(9) . .
O6 Mn11 Mn8 42.48(10) . .
O9 Mn11 Mn8 139.12(9) 2_556 .
O11 Mn11 Mn8 88.77(9) . .
O9 Mn11 Mn8 136.82(10) . .
O13 Mn11 Mn8 41.42(9) . .
O8 Mn11 Mn11 90.34(9) . 2_556
O6 Mn11 Mn11 138.72(11) . 2_556
O9 Mn11 Mn11 42.05(9) 2_556 2_556
O11 Mn11 Mn11 88.68(9) . 2_556
O9 Mn11 Mn11 41.90(10) . 2_556
O13 Mn11 Mn11 137.32(10) . 2_556
Mn8 Mn11 Mn11 177.33(4) . 2_556
O8 Mn11 Mn10 41.76(10) . 2_556
O6 Mn11 Mn10 90.84(10) . 2_556
O9 Mn11 Mn10 41.71(9) 2_556 2_556
O11 Mn11 Mn10 137.38(10) . 2_556
O9 Mn11 Mn10 90.50(9) . 2_556
O13 Mn11 Mn10 139.67(9) . 2_556
Mn8 Mn11 Mn10 122.30(3) . 2_556
Mn11 Mn11 Mn10 60.29(3) 2_556 2_556
O8 Mn11 Mn10 138.54(9) . .
O6 Mn11 Mn10 137.11(9) . .
O9 Mn11 Mn10 90.33(9) 2_556 .
O11 Mn11 Mn10 40.86(9) . .
O9 Mn11 Mn10 41.52(9) . .
O13 Mn11 Mn10 88.35(9) . .
Mn8 Mn11 Mn10 117.43(3) . .
Mn11 Mn11 Mn10 59.97(3) 2_556 .
Mn10 Mn11 Mn10 120.27(2) 2_556 .
O8 Mn11 Mn9 42.59(9) . .
O6 Mn11 Mn9 41.77(9) . .
O9 Mn11 Mn9 90.86(9) 2_556 .
O11 Mn11 Mn9 138.03(9) . .
O9 Mn11 Mn9 139.59(9) . .
O13 Mn11 Mn9 90.45(9) . .
Mn8 Mn11 Mn9 61.07(2) . .
Mn11 Mn11 Mn9 121.53(4) 2_556 .
Mn10 Mn11 Mn9 61.24(2) 2_556 .
Mn10 Mn11 Mn9 178.48(3) . .
O8 Mn11 Mn12 138.30(10) . .
O6 Mn11 Mn12 87.79(10) . .
O9 Mn11 Mn12 138.18(9) 2_556 .
O11 Mn11 Mn12 42.58(10) . .
O9 Mn11 Mn12 90.87(9) . .
O13 Mn11 Mn12 40.46(9) . .
Mn8 Mn11 Mn12 56.67(2) . .
Mn11 Mn11 Mn12 120.72(3) 2_556 .
Mn10 Mn11 Mn12 178.59(3) 2_556 .
Mn10 Mn11 Mn12 60.75(2) . .
Mn9 Mn11 Mn12 117.74(3) . .
O14 Mn12 O15 94.94(14) . .
O14 Mn12 O13 84.42(13) . .
O15 Mn12 O13 96.73(14) . .
O14 Mn12 O25 95.89(13) . .
O15 Mn12 O25 86.79(14) . .
O13 Mn12 O25 176.44(14) . .
O14 Mn12 O11 92.97(14) . .
O15 Mn12 O11 171.88(13) . .
O13 Mn12 O11 82.23(13) . .
O25 Mn12 O11 94.21(14) . .
O14 Mn12 O12 172.16(14) . .
O15 Mn12 O12 92.82(14) . .
O13 Mn12 O12 93.60(12) . .
O25 Mn12 O12 85.62(13) . .
O11 Mn12 O12 79.24(13) . .
O14 Mn12 Mn8 40.72(10) . .
O15 Mn12 Mn8 93.46(10) . .
O13 Mn12 Mn8 44.07(9) . .
O25 Mn12 Mn8 136.53(10) . .
O11 Mn12 Mn8 91.35(9) . .
O12 Mn12 Mn8 137.66(9) . .
O14 Mn12 Mn11 86.13(10) . .
O15 Mn12 Mn11 137.62(10) . .
O13 Mn12 Mn11 41.09(10) . .
O25 Mn12 Mn11 135.36(11) . .
O11 Mn12 Mn11 41.23(9) . .
O12 Mn12 Mn11 87.41(9) . .
Mn8 Mn12 Mn11 60.84(2) . .
O14 Mn12 Mn10 132.99(11) . .
O15 Mn12 Mn10 132.02(10) . .
O13 Mn12 Mn10 87.44(9) . .
O25 Mn12 Mn10 89.77(9) . .
O11 Mn12 Mn10 40.03(9) . .
O12 Mn12 Mn10 39.21(9) . .
Mn8 Mn12 Mn10 119.99(3) . .
Mn11 Mn12 Mn10 59.15(2) . .
O14 Mn12 Ni1 95.96(10) . .
O15 Mn12 Ni1 42.35(10) . .
O13 Mn12 Ni1 139.05(10) . .
O25 Mn12 Ni1 44.48(10) . .
O11 Mn12 Ni1 138.37(9) . .
O12 Mn12 Ni1 90.51(9) . .
Mn8 Mn12 Ni1 120.91(3) . .
Mn11 Mn12 Ni1 177.92(3) . .
Mn10 Mn12 Ni1 119.08(3) . .
O14 Mn12 Mn5 140.80(10) . .
O15 Mn12 Mn5 88.92(10) . .
O13 Mn12 Mn5 133.91(9) . .
O25 Mn12 Mn5 45.30(9) . .
O11 Mn12 Mn5 86.09(9) . .
O12 Mn12 Mn5 40.33(8) . .
Mn8 Mn12 Mn5 177.05(3) . .
Mn11 Mn12 Mn5 116.21(3) . .
Mn10 Mn12 Mn5 57.06(2) . .
Ni1 Mn12 Mn5 62.04(2) . .
Mn8 O1 Mn1 130.75(17) . .
Mn8 O1 Mn6 125.71(16) . .
Mn1 O1 Mn6 101.99(15) . .
Mn1 O2 Mn2 121.83(19) . .
Mn1 O2 Mn7 130.70(16) . .
Mn2 O2 Mn7 94.52(14) . .
Mn7 O3 Mn2 96.02(14) . .
Mn7 O3 Mn3 127.86(17) . .
Mn2 O3 Mn3 122.46(18) . .
Mn9 O4 Mn7 93.93(15) . .
Mn9 O4 Mn8 99.05(14) . .
Mn7 O4 Mn8 97.67(13) . .
Mn7 O5 Mn9 97.83(16) . .
Mn11 O6 Mn9 97.74(13) . .
Mn11 O6 Mn8 96.46(14) . .
Mn9 O6 Mn8 97.46(14) . .
Mn9 O7 Mn4 130.34(16) . .
Mn9 O7 Mn3 127.54(16) . .
Mn4 O7 Mn3 101.38(14) . .
Mn11 O8 Mn10 97.67(14) . 2_556
Mn11 O8 Mn9 97.07(13) . .
Mn10 O8 Mn9 97.57(14) 2_556 .
Mn10 O9 Mn11 96.57(14) . 2_556
Mn10 O9 Mn11 96.80(13) . .
Mn11 O9 Mn11 96.05(15) 2_556 .
Mn10 O10 Mn4 129.89(17) 2_556 .
Mn10 O10 Mn5 98.54(15) 2_556 2_556
Mn4 O10 Mn5 121.73(16) . 2_556
Mn10 O11 Mn11 97.57(13) . .
Mn10 O11 Mn12 97.94(15) . .
Mn11 O11 Mn12 96.19(14) . .
Mn10 O12 Mn12 98.21(15) . .
Mn10 O12 Mn5 95.01(14) . .
Mn12 O12 Mn5 99.80(13) . .
Mn8 O13 Mn12 91.83(13) . .
Mn8 O13 Mn11 96.47(15) . .
Mn12 O13 Mn11 98.45(14) . .
Mn8 O14 Mn12 98.12(14) . .
Mn12 O15 Mn6 128.30(17) . .
Mn12 O15 Ni1 100.48(15) . .
Mn6 O15 Ni1 115.73(15) . .
C1 O16 Mn1 124.9(3) . .
C1 O16 Mn6 125.4(3) . .
Mn1 O16 Mn6 100.26(15) . .
C2 O17 Mn1 122.8(3) . .
C3 O18 Mn3 123.8(3) . .
C4 O19 Mn3 133.0(3) . .
C4 O19 Mn4 126.1(3) . .
Mn3 O19 Mn4 100.76(14) . .
C5 O20 Mn5 121.8(3) . .
C5 O20 Ni1 117.6(3) . .
Mn5 O20 Ni1 105.32(16) . .
C6 O21 Ni1 123.9(3) . .
C7 O22 Mn6 121.8(3) . .
C8 O23 Mn8 118.6(3) . .
C8 O23 Mn7 119.9(3) . .
Mn8 O23 Mn7 96.39(13) . .
C9 O24 Mn9 121.4(3) . .
C9 O24 Mn10 122.7(3) . 2_556
Mn9 O24 Mn10 97.94(15) . 2_556
C10 O25 Mn12 120.1(3) . .
C10 O25 Ni1 121.7(3) . .
Mn12 O25 Ni1 95.76(14) . .
C10 O25 Mn5 123.1(3) . .
Mn12 O25 Mn5 96.15(12) . .
Ni1 O25 Mn5 93.14(13) . .
C11 O27 Mn1 136.9(3) . .
C11 O28 Mn2 128.2(3) . .
C14 O29 Mn2 123.0(3) . .
C14 O30 Mn7 126.9(3) . .
C17 O31 Mn2 130.0(3) . .
C17 O32 Mn3 135.5(3) . .
C20 O33 Mn2 129.0(4) . .
C20 O34 Mn3 130.1(3) . .
C23 O35 Mn4 128.4(3) . 2_556
C23 O36 Mn5 129.1(4) . .
C26 O37 Mn4 130.5(4) . .
C26 O38 Mn5 131.4(3) 2_556 .
C29 O39 Ni1 126.4(3) . .
C29 O40 Mn6 135.9(4) . .
C32 O41 Ni1 131.5(3) . .
C32 O42 Mn6 128.6(3) . .
O16 C1 H1A 109.5 . .
O16 C1 H1B 109.5 . .
H1A C1 H1B 109.5 . .
O16 C1 H1C 109.5 . .
H1A C1 H1C 109.5 . .
H1B C1 H1C 109.5 . .
O17 C2 H2A 109.5 . .
O17 C2 H2B 109.5 . .
H2A C2 H2B 109.5 . .
O17 C2 H2C 109.5 . .
H2A C2 H2C 109.5 . .
H2B C2 H2C 109.5 . .
O18 C3 H3A 109.5 . .
O18 C3 H3B 109.5 . .
H3A C3 H3B 109.5 . .
O18 C3 H3C 109.5 . .
H3A C3 H3C 109.5 . .
H3B C3 H3C 109.5 . .
O19 C4 H4A 109.5 . .
O19 C4 H4B 109.5 . .
H4A C4 H4B 109.5 . .
O19 C4 H4C 109.5 . .
H4A C4 H4C 109.5 . .
H4B C4 H4C 109.5 . .
O20 C5 H5A 109.5 . .
O20 C5 H5B 109.5 . .
H5A C5 H5B 109.5 . .
O20 C5 H5C 109.5 . .
H5A C5 H5C 109.5 . .
H5B C5 H5C 109.5 . .
O21 C6 H6A 109.5 . .
O21 C6 H6B 109.5 . .
H6A C6 H6B 109.5 . .
O21 C6 H6C 109.5 . .
H6A C6 H6C 109.5 . .
H6B C6 H6C 109.5 . .
O22 C7 H7A 109.5 . .
O22 C7 H7B 109.5 . .
H7A C7 H7B 109.5 . .
O22 C7 H7C 109.5 . .
H7A C7 H7C 109.5 . .
H7B C7 H7C 109.5 . .
O23 C8 H8A 109.5 . .
O23 C8 H8B 109.5 . .
H8A C8 H8B 109.5 . .
O23 C8 H8C 109.5 . .
H8A C8 H8C 109.5 . .
H8B C8 H8C 109.5 . .
O24 C9 H9A 109.5 . .
O24 C9 H9B 109.5 . .
H9A C9 H9B 109.5 . .
O24 C9 H9C 109.5 . .
H9A C9 H9C 109.5 . .
H9B C9 H9C 109.5 . .
O25 C10 H10A 109.5 . .
O25 C10 H10B 109.5 . .
H10A C10 H10B 109.5 . .
O25 C10 H10C 109.5 . .
H10A C10 H10C 109.5 . .
H10B C10 H10C 109.5 . .
O28 C11 O27 124.9(5) . .
O28 C11 C12 118.8(4) . .
O27 C11 C12 116.3(4) . .
C13 C12 C11 116.2(5) . .
C13 C12 H12A 108.2 . .
C11 C12 H12A 108.2 . .
C13 C12 H12B 108.2 . .
C11 C12 H12B 108.2 . .
H12A C12 H12B 107.4 . .
C12 C13 H13A 109.5 . .
C12 C13 H13B 109.5 . .
H13A C13 H13B 109.5 . .
C12 C13 H13C 109.5 . .
H13A C13 H13C 109.5 . .
H13B C13 H13C 109.5 . .
O29 C14 O30 125.4(4) . .
O29 C14 C15 118.5(4) . .
O30 C14 C15 116.1(5) . .
C16 C15 C14 115.4(4) . .
C16 C15 H15A 108.4 . .
C14 C15 H15A 108.4 . .
C16 C15 H15B 108.4 . .
C14 C15 H15B 108.4 . .
H15A C15 H15B 107.5 . .
C15 C16 H16A 109.5 . .
C15 C16 H16B 109.5 . .
H16A C16 H16B 109.5 . .
C15 C16 H16C 109.5 . .
H16A C16 H16C 109.5 . .
H16B C16 H16C 109.5 . .
O32 C17 O31 126.1(4) . .
O32 C17 C18 116.6(4) . .
O31 C17 C18 117.3(4) . .
C19 C18 C17 115.7(4) . .
C19 C18 H18A 108.4 . .
C17 C18 H18A 108.4 . .
C19 C18 H18B 108.4 . .
C17 C18 H18B 108.4 . .
H18A C18 H18B 107.4 . .
C18 C19 H19A 109.5 . .
C18 C19 H19B 109.5 . .
H19A C19 H19B 109.5 . .
C18 C19 H19C 109.5 . .
H19A C19 H19C 109.5 . .
H19B C19 H19C 109.5 . .
O34 C20 O33 123.9(5) . .
O34 C20 C21 118.5(4) . .
O33 C20 C21 117.7(5) . .
C22 C21 C20 113.3(6) . .
C22 C21 H21A 108.9 . .
C20 C21 H21A 108.9 . .
C22 C21 H21B 108.9 . .
C20 C21 H21B 108.9 . .
H21A C21 H21B 107.7 . .
C21 C22 H22A 109.5 . .
C21 C22 H22B 109.5 . .
H22A C22 H22B 109.5 . .
C21 C22 H22C 109.5 . .
H22A C22 H22C 109.5 . .
H22B C22 H22C 109.5 . .
O36 C23 O35 125.4(5) . .
O36 C23 C24 115.1(5) . .
O35 C23 C24 119.3(5) . .
C25 C24 C23 114.7(5) . .
C25 C24 H24A 108.6 . .
C23 C24 H24A 108.6 . .
C25 C24 H24B 108.6 . .
C23 C24 H24B 108.6 . .
H24A C24 H24B 107.6 . .
C24 C25 H25A 109.5 . .
C24 C25 H25B 109.5 . .
H25A C25 H25B 109.5 . .
C24 C25 H25C 109.5 . .
H25A C25 H25C 109.5 . .
H25B C25 H25C 109.5 . .
O38 C26 O37 124.1(4) 2_556 .
O38 C26 C27 119.6(5) 2_556 .
O37 C26 C27 116.2(5) . .
C28 C27 C26 116.4(6) . .
C28 C27 H27A 108.2 . .
C26 C27 H27A 108.2 . .
C28 C27 H27B 108.2 . .
C26 C27 H27B 108.2 . .
H27A C27 H27B 107.3 . .
C27 C28 H28A 109.5 . .
C27 C28 H28B 109.5 . .
H28A C28 H28B 109.5 . .
C27 C28 H28C 109.5 . .
H28A C28 H28C 109.5 . .
H28B C28 H28C 109.5 . .
O39 C29 O40 126.5(5) . .
O39 C29 C30 118.9(5) . .
O40 C29 C30 114.6(6) . .
C31 C30 C29 117.4(6) . .
C31 C30 H30A 107.9 . .
C29 C30 H30A 107.9 . .
C31 C30 H30B 107.9 . .
C29 C30 H30B 107.9 . .
H30A C30 H30B 107.2 . .
C30 C31 H31A 109.5 . .
C30 C31 H31B 109.5 . .
H31A C31 H31B 109.5 . .
C30 C31 H31C 109.5 . .
H31A C31 H31C 109.5 . .
H31B C31 H31C 109.5 . .
O41 C32 O42 125.2(5) . .
O41 C32 C33 118.0(5) . .
O42 C32 C33 116.8(4) . .
C32 C33 C34 115.8(5) . .
C32 C33 H33A 108.3 . .
C34 C33 H33A 108.3 . .
C32 C33 H33B 108.3 . .
C34 C33 H33B 108.3 . .
H33A C33 H33B 107.4 . .
C33 C34 H34A 109.5 . .
C33 C34 H34B 109.5 . .
H34A C34 H34B 109.5 . .
C33 C34 H34C 109.5 . .
H34A C34 H34C 109.5 . .
H34B C34 H34C 109.5 . .

loop_
_geom_bond_atom_site_label_1
_geom_bond_atom_site_label_2
_geom_bond_distance
_geom_bond_site_symmetry_2
Ni1 O41 2.001(3) .
Ni1 O39 2.010(4) .
Ni1 O15 2.047(3) .
Ni1 O20 2.059(3) .
Ni1 O21 2.083(3) .
Ni1 O25 2.104(3) .
Ni1 Mn12 2.9884(9) .
Mn1 O2 1.864(3) .
Mn1 O1 1.886(3) .
Mn1 O16 1.922(3) .
Mn1 O27 1.939(3) .
Mn1 O17 2.170(3) .
Mn1 Mn6 2.9769(9) .
Mn2 O3 1.883(3) .
Mn2 O2 1.885(3) .
Mn2 O31 1.950(3) .
Mn2 O28 1.957(3) .
Mn2 O33 2.143(4) .
Mn2 O29 2.250(3) .
Mn2 Mn7 2.7991(10) .
Mn3 O3 1.889(3) .
Mn3 O19 1.905(3) .
Mn3 O7 1.907(3) .
Mn3 O32 1.965(3) .
Mn3 O34 2.174(4) .
Mn3 O18 2.260(4) .
Mn3 Mn4 2.9436(9) .
Mn4 O10 1.881(3) .
Mn4 O7 1.898(3) .
Mn4 O19 1.916(3) .
Mn4 O37 1.940(3) .
Mn4 O43 2.249(4) .
Mn4 O35 2.267(4) 2_556
Mn5 O20 1.863(3) .
Mn5 O10 1.899(3) 2_556
Mn5 O12 2.013(3) .
Mn5 O36 2.028(3) .
Mn5 O38 2.058(4) .
Mn5 O25 2.192(3) .
Mn5 Mn10 2.8603(10) .
Mn5 Mn12 3.0655(9) .
Mn6 O15 1.843(3) .
Mn6 O1 1.944(3) .
Mn6 O16 1.956(3) .
Mn6 O40 1.967(4) .
Mn6 O42 2.238(3) .
Mn6 O22 2.242(3) .
Mn7 O5 1.825(3) .
Mn7 O3 1.883(3) .
Mn7 O4 1.893(3) .
Mn7 O2 1.926(3) .
Mn7 O30 1.950(3) .
Mn7 O23 1.963(3) .
Mn7 Mn9 2.7540(9) .
Mn7 Mn8 2.8955(9) .
Mn8 O14 1.799(3) .
Mn8 O1 1.869(3) .
Mn8 O13 1.900(3) .
Mn8 O23 1.922(3) .
Mn8 O6 1.939(3) .
Mn8 O4 1.953(3) .
Mn8 Mn12 2.7302(9) .
Mn8 Mn11 2.8533(8) .
Mn8 Mn9 2.9121(9) .
Mn9 O5 1.829(3) .
Mn9 O7 1.872(3) .
Mn9 O4 1.875(3) .
Mn9 O24 1.933(3) .
Mn9 O6 1.935(3) .
Mn9 O8 1.963(3) .
Mn9 Mn11 2.8783(9) .
Mn9 Mn10 2.9232(9) 2_556
Mn10 O12 1.863(3) .
Mn10 O10 1.875(3) 2_556
Mn10 O11 1.894(3) .
Mn10 O9 1.916(3) .
Mn10 O8 1.923(3) 2_556
Mn10 O24 1.942(3) 2_556
Mn10 Mn11 2.8610(9) 2_556
Mn10 Mn11 2.8703(9) .
Mn10 Mn12 2.9170(9) .
Mn10 Mn9 2.9232(9) 2_556
Mn11 O8 1.877(3) .
Mn11 O6 1.886(3) .
Mn11 O9 1.917(3) 2_556
Mn11 O11 1.921(3) .
Mn11 O9 1.922(3) .
Mn11 O13 1.926(3) .
Mn11 Mn11 2.8540(12) 2_556
Mn11 Mn10 2.8610(9) 2_556
Mn11 Mn12 2.8980(9) .
Mn12 O14 1.815(3) .
Mn12 O15 1.836(3) .
Mn12 O13 1.901(3) .
Mn12 O25 1.921(3) .
Mn12 O11 1.972(3) .
Mn12 O12 1.994(3) .
O8 Mn10 1.923(3) 2_556
O9 Mn11 1.917(3) 2_556
O10 Mn10 1.875(3) 2_556
O10 Mn5 1.899(3) 2_556
O16 C1 1.434(6) .
O17 C2 1.441(6) .
O18 C3 1.442(7) .
O19 C4 1.392(5) .
O20 C5 1.414(6) .
O21 C6 1.414(6) .
O22 C7 1.438(7) .
O23 C8 1.441(6) .
O24 C9 1.438(6) .
O24 Mn10 1.942(3) 2_556
O25 C10 1.446(6) .
O27 C11 1.274(6) .
O28 C11 1.245(6) .
O29 C14 1.246(6) .
O30 C14 1.266(6) .
O31 C17 1.257(6) .
O32 C17 1.246(6) .
O33 C20 1.265(6) .
O34 C20 1.264(6) .
O35 C23 1.271(7) .
O35 Mn4 2.267(4) 2_556
O36 C23 1.257(6) .
O37 C26 1.283(6) .
O38 C26 1.263(7) 2_556
O39 C29 1.237(7) .
O40 C29 1.280(6) .
O41 C32 1.249(6) .
O42 C32 1.276(6) .
C1 H1A 0.9600 .
C1 H1B 0.9600 .
C1 H1C 0.9600 .
C2 H2A 0.9600 .
C2 H2B 0.9600 .
C2 H2C 0.9600 .
C3 H3A 0.9600 .
C3 H3B 0.9600 .
C3 H3C 0.9600 .
C4 H4A 0.9600 .
C4 H4B 0.9600 .
C4 H4C 0.9600 .
C5 H5A 0.9600 .
C5 H5B 0.9600 .
C5 H5C 0.9600 .
C6 H6A 0.9600 .
C6 H6B 0.9600 .
C6 H6C 0.9600 .
C7 H7A 0.9600 .
C7 H7B 0.9600 .
C7 H7C 0.9600 .
C8 H8A 0.9600 .
C8 H8B 0.9600 .
C8 H8C 0.9600 .
C9 H9A 0.9600 .
C9 H9B 0.9600 .
C9 H9C 0.9600 .
C10 H10A 0.9600 .
C10 H10B 0.9600 .
C10 H10C 0.9600 .
C11 C12 1.504(7) .
C12 C13 1.475(8) .
C12 H12A 0.9700 .
C12 H12B 0.9700 .
C13 H13A 0.9600 .
C13 H13B 0.9600 .
C13 H13C 0.9600 .
C14 C15 1.518(7) .
C15 C16 1.499(9) .
C15 H15A 0.9700 .
C15 H15B 0.9700 .
C16 H16A 0.9600 .
C16 H16B 0.9600 .
C16 H16C 0.9600 .
C17 C18 1.511(7) .
C18 C19 1.503(7) .
C18 H18A 0.9700 .
C18 H18B 0.9700 .
C19 H19A 0.9600 .
C19 H19B 0.9600 .
C19 H19C 0.9600 .
C20 C21 1.496(8) .
C21 C22 1.458(12) .
C21 H21A 0.9700 .
C21 H21B 0.9700 .
C22 H22A 0.9600 .
C22 H22B 0.9600 .
C22 H22C 0.9600 .
C23 C24 1.524(8) .
C24 C25 1.474(10) .
C24 H24A 0.9700 .
C24 H24B 0.9700 .
C25 H25A 0.9600 .
C25 H25B 0.9600 .
C25 H25C 0.9600 .
C26 O38 1.263(7) 2_556
C26 C27 1.492(7) .
C27 C28 1.452(7) .
C27 H27A 0.9700 .
C27 H27B 0.9700 .
C28 H28A 0.9600 .
C28 H28B 0.9600 .
C28 H28C 0.9600 .
C29 C30 1.519(9) .
C30 C31 1.493(9) .
C30 H30A 0.9700 .
C30 H30B 0.9700 .
C31 H31A 0.9600 .
C31 H31B 0.9600 .
C31 H31C 0.9600 .
C32 C33 1.494(7) .
C33 C34 1.503(9) .
C33 H33A 0.9700 .
C33 H33B 0.9700 .
C34 H34A 0.9600 .
C34 H34B 0.9600 .
C34 H34C 0.9600 .

loop_
_platon_squeeze_void_nr
_platon_squeeze_void_average_x
_platon_squeeze_void_average_y
_platon_squeeze_void_average_z
_platon_squeeze_void_volume
_platon_squeeze_void_count_electrons
_platon_squeeze_void_content
1 0.000 0.500 0.000 295 57 ' '
2 0.500 1.000 0.500 258 62 ' '
